data_2239878
loop_
_publ_author_name
'Suchetan, P. A.'
'Naveen, S.'
'Lokanath, N. K.'
'Sreenivasa, S.'

_publ_section_title
;
 Crystal structure of <i>N</i>-(3-hydroxyphenyl)succinimide
;
_journal_coeditor_code SU2752
_journal_issue 9
_journal_name_full 'Acta Crystallographica Section E'
_journal_page_first o927
_journal_paper_doi 10.1107/S1600536814016328
_journal_volume 70
_journal_year 2014
_chemical_formula_iupac 'C10 H9 N O3'
_chemical_formula_moiety 'C10 H9 N O3'
_chemical_formula_sum 'C10 H9 N O3'
_chemical_formula_weight 191.18
_chemical_melting_point 393
_chemical_name_common
;
<i>N</i>-(3-Hydroxyphenyl)succinimide
;
_chemical_name_systematic
;
1-(3-Hydroxyphenyl)pyrrolidine-2,5-dione
;
_space_group_IT_number 14
_symmetry_cell_setting monoclinic
_symmetry_space_group_name_Hall '-P 2ybc'
_symmetry_space_group_name_H-M 'P 1 21/c 1'
_atom_sites_solution_hydrogens geom
_atom_sites_solution_primary direct
_atom_sites_solution_secondary difmap
_audit_creation_method SHELXL-97
_cell_angle_alpha 90.00
_cell_angle_beta 98.688(7)
_cell_angle_gamma 90.00
_cell_formula_units_Z 4
_cell_length_a 11.432(2)
_cell_length_b 7.6567(14)
_cell_length_c 10.115(2)
_cell_measurement_reflns_used 25
_cell_measurement_temperature 293(2)
_cell_measurement_theta_max 60.0
_cell_measurement_theta_min 3.9
_cell_volume 875.2(3)
_computing_cell_refinement 'APEX2 and SAINT-Plus (Bruker, 2009)'
_computing_data_collection 'APEX2 (Bruker, 2009)'
_computing_data_reduction 'SAINT-Plus and XPREP (Bruker, 2009)'
_computing_molecular_graphics 'Mercury (Macrae <i>et al.</i>, 2008)'
_computing_publication_material 'SHELXL97 (Sheldrick, 2008)'
_computing_structure_refinement 'SHELXL97 (Sheldrick, 2008)'
_computing_structure_solution 'SHELXS97 (Sheldrick, 2008)'
_diffrn_ambient_temperature 293(2)
_diffrn_measured_fraction_theta_full 0.947
_diffrn_measured_fraction_theta_max 0.947
_diffrn_measurement_device_type 'Bruker APEXII'
_diffrn_measurement_method 'phi and \f scans'
_diffrn_radiation_monochromator graphite
_diffrn_radiation_source 'fine-focus sealed tube'
_diffrn_radiation_type CuK\a
_diffrn_radiation_wavelength 1.54178
_diffrn_reflns_av_R_equivalents 0.0284
_diffrn_reflns_av_sigmaI/netI 0.0305
_diffrn_reflns_limit_h_max 12
_diffrn_reflns_limit_h_min -12
_diffrn_reflns_limit_k_max 8
_diffrn_reflns_limit_k_min -7
_diffrn_reflns_limit_l_max 11
_diffrn_reflns_limit_l_min -5
_diffrn_reflns_number 3786
_diffrn_reflns_theta_full 59.98
_diffrn_reflns_theta_max 59.98
_diffrn_reflns_theta_min 3.91
_exptl_absorpt_coefficient_mu 0.909
_exptl_absorpt_correction_T_max 0.841
_exptl_absorpt_correction_T_min 0.749
_exptl_absorpt_correction_type multi-scan
_exptl_absorpt_process_details '(SADABS; Bruker, 2009)'
_exptl_crystal_colour colourless
_exptl_crystal_density_diffrn 1.451
_exptl_crystal_density_method 'not measured'
_exptl_crystal_description prism
_exptl_crystal_F_000 400
_exptl_crystal_size_max 0.42
_exptl_crystal_size_mid 0.31
_exptl_crystal_size_min 0.19
_refine_diff_density_max 0.161
_refine_diff_density_min -0.232
_refine_ls_extinction_method none
_refine_ls_goodness_of_fit_ref 1.199
_refine_ls_hydrogen_treatment mixed
_refine_ls_matrix_type full
_refine_ls_number_parameters 131
_refine_ls_number_reflns 1234
_refine_ls_number_restraints 0
_refine_ls_restrained_S_all 1.199
_refine_ls_R_factor_all 0.0460
_refine_ls_R_factor_gt 0.0440
_refine_ls_shift/su_max 0.000
_refine_ls_shift/su_mean 0.000
_refine_ls_structure_factor_coef Fsqd
_refine_ls_weighting_details 'calc w=1/[\s^2^(Fo^2^)+(0.0766P)^2^+0.2946P] where P=(Fo^2^+2Fc^2^)/3'
_refine_ls_weighting_scheme calc
_refine_ls_wR_factor_gt 0.1260
_refine_ls_wR_factor_ref 0.1397
_reflns_number_gt 1207
_reflns_number_total 1234
_reflns_threshold_expression I>2\s(I)
_cod_data_source_file su2752sup1.cif
_cod_data_source_block I
_cod_original_sg_symbol_H-M 'P 21/c'
_cod_database_code 2239878
_cod_database_fobs_code 2239878

loop_
_symmetry_equiv_pos_site_id
_symmetry_equiv_pos_as_xyz
1 x,y,z
2 -x,1/2+y,1/2-z
3 -x,-y,-z
4 x,1/2-y,1/2+z

loop_
_atom_site_aniso_label
_atom_site_aniso_U_11
_atom_site_aniso_U_22
_atom_site_aniso_U_33
_atom_site_aniso_U_12
_atom_site_aniso_U_13
_atom_site_aniso_U_23
O1 0.0306(8) 0.0573(10) 0.0443(9) -0.0123(7) 0.0103(7) -0.0083(7)
O2 0.0306(8) 0.0641(10) 0.0501(9) -0.0141(7) 0.0066(7) 0.0068(8)
O3 0.0417(9) 0.0634(10) 0.0328(9) 0.0051(7) 0.0110(7) -0.0054(7)
N1 0.0224(8) 0.0360(9) 0.0305(9) -0.0012(6) 0.0071(6) 0.0000(6)
C1 0.0248(10) 0.0305(10) 0.0290(10) -0.0052(7) 0.0045(8) 0.0009(7)
C2 0.0248(10) 0.0362(11) 0.0283(10) -0.0014(8) 0.0021(8) 0.0010(8)
C3 0.0302(10) 0.0375(11) 0.0304(10) -0.0074(8) 0.0060(8) -0.0009(8)
C4 0.0377(12) 0.0478(13) 0.0299(10) -0.0099(9) -0.0010(9) 0.0044(9)
C5 0.0308(11) 0.0470(13) 0.0406(12) -0.0039(9) -0.0067(9) 0.0116(9)
C6 0.0241(10) 0.0386(11) 0.0452(12) -0.0010(8) 0.0043(8) 0.0051(9)
C7 0.0250(10) 0.0340(10) 0.0405(11) 0.0024(8) 0.0100(9) 0.0054(8)
C8 0.0349(11) 0.0431(12) 0.0371(11) 0.0054(8) 0.0151(9) 0.0020(8)
C9 0.0333(11) 0.0447(11) 0.0333(11) 0.0060(9) 0.0085(8) -0.0043(9)
C10 0.0250(10) 0.0345(11) 0.0353(11) 0.0028(8) 0.0072(8) -0.0048(8)

loop_
_atom_site_type_symbol
_atom_site_label
_atom_site_fract_x
_atom_site_fract_y
_atom_site_fract_z
_atom_site_U_iso_or_equiv
_atom_site_thermal_displace_type
_atom_site_calc_flag
_atom_site_refinement_flags
_atom_site_occupancy
O O1 0.91904(12) 0.1492(2) 0.88087(15) 0.0436(5) Uani d . 1.000
O O2 0.56202(12) -0.1251(2) 0.82562(16) 0.0482(5) Uani d . 1.000
O O3 0.92280(13) -0.1661(2) 0.43867(15) 0.0454(5) Uani d . 1.000
N N1 0.74293(13) 0.0058(2) 0.82293(16) 0.0293(5) Uani d . 1.000
C C1 0.74308(15) -0.0001(2) 0.68070(19) 0.0281(6) Uani d . 1.000
C C2 0.83725(16) -0.0782(2) 0.63281(18) 0.0300(6) Uani d . 1.000
C C3 0.83605(17) -0.0861(3) 0.49542(19) 0.0326(6) Uani d . 1.000
C C4 0.74209(18) -0.0147(3) 0.4099(2) 0.0391(7) Uani d . 1.000
C C5 0.64917(18) 0.0627(3) 0.4603(2) 0.0407(7) Uani d . 1.000
C C6 0.64839(17) 0.0704(3) 0.5970(2) 0.0361(6) Uani d . 1.000
C C7 0.65000(16) -0.0592(2) 0.8850(2) 0.0327(6) Uani d . 1.000
C C8 0.68144(17) -0.0292(3) 1.0320(2) 0.0374(7) Uani d . 1.000
C C9 0.80476(18) 0.0493(3) 1.0518(2) 0.0367(6) Uani d . 1.000
C C10 0.83298(16) 0.0764(2) 0.91334(19) 0.0313(6) Uani d . 1.000
H H2 0.90020 -0.12450 0.69140 0.0360 Uiso c R 1.000
H H3 0.978(3) -0.223(5) 0.502(4) 0.088(10) Uiso d . 1.000
H H4 0.74170 -0.01900 0.31800 0.0470 Uiso c R 1.000
H H5 0.58650 0.11000 0.40200 0.0490 Uiso c R 1.000
H H6 0.58570 0.12170 0.63140 0.0430 Uiso c R 1.000
H H8A 0.68090 -0.13840 1.08050 0.0450 Uiso c R 1.000
H H8B 0.62560 0.05040 1.06340 0.0450 Uiso c R 1.000
H H9A 0.80610 0.15940 1.09940 0.0440 Uiso c R 1.000
H H9B 0.86130 -0.02960 1.10190 0.0440 Uiso c R 1.000

loop_
_atom_type_symbol
_atom_type_description
_atom_type_scat_dispersion_real
_atom_type_scat_dispersion_imag
_atom_type_scat_source
C C 0.0181 0.0091 'International Tables Vol C Tables 4.2.6.8 and 6.1.1.4'
H H 0.0000 0.0000 'International Tables Vol C Tables 4.2.6.8 and 6.1.1.4'
N N 0.0311 0.0180 'International Tables Vol C Tables 4.2.6.8 and 6.1.1.4'
O O 0.0492 0.0322 'International Tables Vol C Tables 4.2.6.8 and 6.1.1.4'

loop_
_geom_angle_atom_site_label_1
_geom_angle_atom_site_label_2
_geom_angle_atom_site_label_3
_geom_angle
_geom_angle_publ_flag
C3 O3 H3 112(2) no
C1 N1 C10 124.14(15) no
C7 N1 C10 112.43(16) no
C1 N1 C7 123.43(15) no
N1 C1 C6 118.80(16) no
C2 C1 C6 122.34(18) no
N1 C1 C2 118.85(16) no
C1 C2 C3 118.63(17) no
O3 C3 C4 117.31(17) no
C2 C3 C4 119.80(18) no
O3 C3 C2 122.87(18) no
C3 C4 C5 120.42(19) no
C4 C5 C6 120.57(19) no
C1 C6 C5 118.24(19) no
O2 C7 N1 123.91(18) no
N1 C7 C8 107.82(16) no
O2 C7 C8 128.27(18) no
C7 C8 C9 105.74(16) no
C8 C9 C10 104.97(16) no
O1 C10 C9 127.74(18) no
N1 C10 C9 108.71(16) no
O1 C10 N1 123.55(18) no
C1 C2 H2 121.00 no
C3 C2 H2 121.00 no
C3 C4 H4 120.00 no
C5 C4 H4 120.00 no
C4 C5 H5 120.00 no
C6 C5 H5 120.00 no
C1 C6 H6 121.00 no
C5 C6 H6 121.00 no
C7 C8 H8A 111.00 no
C7 C8 H8B 111.00 no
C9 C8 H8A 111.00 no
C9 C8 H8B 111.00 no
H8A C8 H8B 109.00 no
C8 C9 H9A 111.00 no
C8 C9 H9B 111.00 no
C10 C9 H9A 111.00 no
C10 C9 H9B 111.00 no
H9A C9 H9B 109.00 no

loop_
_geom_bond_atom_site_label_1
_geom_bond_atom_site_label_2
_geom_bond_distance
_geom_bond_publ_flag
O1 C10 1.218(2) no
O2 C7 1.202(2) no
O3 C3 1.364(3) no
O3 H3 0.94(4) no
N1 C1 1.440(2) no
N1 C7 1.404(2) no
N1 C10 1.380(2) no
C1 C2 1.382(2) no
C1 C6 1.380(3) no
C2 C3 1.389(3) no
C3 C4 1.386(3) no
C4 C5 1.380(3) no
C5 C6 1.385(3) no
C7 C8 1.494(3) no
C8 C9 1.518(3) no
C9 C10 1.498(3) no
C2 H2 0.9300 no
C4 H4 0.9300 no
C5 H5 0.9300 no
C6 H6 0.9300 no
C8 H8A 0.9700 no
C8 H8B 0.9700 no
C9 H9A 0.9700 no
C9 H9B 0.9700 no

loop_
_geom_hbond_atom_site_label_D
_geom_hbond_atom_site_label_H
_geom_hbond_atom_site_label_A
_geom_hbond_site_symmetry_A
_geom_hbond_distance_DH
_geom_hbond_distance_HA
_geom_hbond_distance_DA
_geom_hbond_angle_DHA
O3 H3 O1 2_746 0.94(4) 1.82(4) 2.758(2) 175(4)
C8 H8A Cg 4_565 0.97 2.83 3.613(3) 138
C9 H9A Cg 4_565 0.97 2.79 3.579(3) 139

loop_
_geom_torsion_atom_site_label_1
_geom_torsion_atom_site_label_2
_geom_torsion_atom_site_label_3
_geom_torsion_atom_site_label_4
_geom_torsion
_geom_torsion_publ_flag
C7 N1 C1 C2 -125.04(18) no
C10 N1 C1 C2 55.4(2) no
C7 N1 C1 C6 54.1(2) no
C10 N1 C1 C6 -125.46(19) no
C7 N1 C10 C9 3.7(2) no
C1 N1 C10 O1 4.0(3) no
C7 N1 C10 O1 -175.62(16) no
C1 N1 C7 O2 -0.3(3) no
C10 N1 C7 C8 -0.1(2) no
C10 N1 C7 O2 179.37(17) no
C1 N1 C10 C9 -176.69(16) no
C1 N1 C7 C8 -179.75(16) no
C6 C1 C2 C3 -0.2(3) no
N1 C1 C6 C5 -179.51(18) no
N1 C1 C2 C3 178.96(16) no
C2 C1 C6 C5 -0.4(3) no
C1 C2 C3 C4 0.7(3) no
C1 C2 C3 O3 -177.55(17) no
C2 C3 C4 C5 -0.6(3) no
O3 C3 C4 C5 177.7(2) no
C3 C4 C5 C6 0.1(3) no
C4 C5 C6 C1 0.4(3) no
O2 C7 C8 C9 177.14(19) no
N1 C7 C8 C9 -3.4(2) no
C7 C8 C9 C10 5.3(2) no
C8 C9 C10 O1 173.70(18) no
C8 C9 C10 N1 -5.6(2) no
